data_4301855
loop_
_publ_author_name
'Xiang-Jian Kong'
'La-Sheng Long'
'Lan-Sun Zheng'
'Ruiyao Wang'
'Zhiping Zheng'

_publ_section_title
;
Hydrolytic Synthesis and Structural Characterization of Lanthanide
Hydroxide Clusters Supported by Nicotinic Acid
;
_journal_name_full 'Inorganic Chemistry'
_journal_page_first 3268
_journal_page_last 3273
_journal_paper_doi 10.1021/ic802357m
_journal_volume 48
_journal_year 2009
_chemical_formula_sum 'C30 H58 Cl8 Eu4 N5 O60.5'
_chemical_formula_weight 2348.25
_chemical_name_systematic
;
 ?
;
_space_group_IT_number 2
_symmetry_cell_setting triclinic
_symmetry_space_group_name_Hall '-P 1'
_symmetry_space_group_name_H-M 'P -1'
_atom_sites_solution_hydrogens geom
_atom_sites_solution_primary direct
_atom_sites_solution_secondary difmap
_audit_creation_method SHELXL-97
_cell_angle_alpha 89.9210(10)
_cell_angle_beta 87.6400(10)
_cell_angle_gamma 78.2150(10)
_cell_formula_units_Z 2
_cell_length_a 13.3198(10)
_cell_length_b 14.0587(10)
_cell_length_c 18.9634(14)
_cell_measurement_reflns_used 9938
_cell_measurement_temperature 119(2)
_cell_measurement_theta_max 27.13
_cell_measurement_theta_min 2.36
_cell_volume 3473.2(4)
_computing_cell_refinement 'Bruker SMART'
_computing_data_collection 'Bruker SMART'
_computing_data_reduction 'Bruker SAINT'
_computing_molecular_graphics 'Bruker SHELXTL'
_computing_publication_material 'Bruker SHELXTL'
_computing_structure_refinement 'SHELXL-97 (Sheldrick, 1997)'
_computing_structure_solution 'SHELXS-97 (Sheldrick, 1990)'
_diffrn_ambient_temperature 119(2)
_diffrn_measured_fraction_theta_full 0.984
_diffrn_measured_fraction_theta_max 0.984
_diffrn_measurement_device_type 'CCD area detector'
_diffrn_measurement_method 'phi and omega scans'
_diffrn_radiation_monochromator graphite
_diffrn_radiation_source 'fine-focus sealed tube'
_diffrn_radiation_type MoK\a
_diffrn_radiation_wavelength 0.71073
_diffrn_reflns_av_R_equivalents 0.0228
_diffrn_reflns_av_sigmaI/netI 0.0269
_diffrn_reflns_limit_h_max 16
_diffrn_reflns_limit_h_min -17
_diffrn_reflns_limit_k_max 17
_diffrn_reflns_limit_k_min -17
_diffrn_reflns_limit_l_max 23
_diffrn_reflns_limit_l_min -24
_diffrn_reflns_number 38432
_diffrn_reflns_theta_full 27.00
_diffrn_reflns_theta_max 27.00
_diffrn_reflns_theta_min 1.07
_exptl_absorpt_coefficient_mu 4.000
_exptl_absorpt_correction_T_max 0.5496
_exptl_absorpt_correction_T_min 0.2396
_exptl_absorpt_correction_type multi-scan
_exptl_crystal_colour colourless
_exptl_crystal_density_diffrn 2.245
_exptl_crystal_density_method 'not measured'
_exptl_crystal_description block
_exptl_crystal_F_000 2290
_exptl_crystal_size_max 0.50
_exptl_crystal_size_mid 0.18
_exptl_crystal_size_min 0.17
_refine_diff_density_max 1.966
_refine_diff_density_min -1.977
_refine_diff_density_rms 0.141
_refine_ls_extinction_method none
_refine_ls_goodness_of_fit_ref 1.109
_refine_ls_hydrogen_treatment constr
_refine_ls_matrix_type full
_refine_ls_number_parameters 958
_refine_ls_number_reflns 14885
_refine_ls_number_restraints 13
_refine_ls_restrained_S_all 1.116
_refine_ls_R_factor_all 0.0383
_refine_ls_R_factor_gt 0.0350
_refine_ls_shift/su_max 0.002
_refine_ls_shift/su_mean 0.000
_refine_ls_structure_factor_coef Fsqd
_refine_ls_weighting_details 'calc w=1/[\s^2^(Fo^2^)+(0.0268P)^2^+23.5975P] where P=(Fo^2^+2Fc^2^)/3'
_refine_ls_weighting_scheme calc
_refine_ls_wR_factor_gt 0.0838
_refine_ls_wR_factor_ref 0.0854
_reflns_number_gt 13769
_reflns_number_total 14885
_reflns_threshold_expression >2sigma(I)
_cod_data_source_file ic802357m_si_002.cif
_cod_data_source_block compound_1
_cod_depositor_comments
;
The following automatic conversions were performed:
'_symmetry_cell_setting' value 'Triclinic' changed to 'triclinic'
according to '/home/saulius/struct/CIF-dictionaries/cif_core.dic'
dictionary named 'cif_core.dic' version 2.4.1 from 2010-06-29.

Automatic conversion script
Id: cif_fix_enum 1527 2010-12-29 10:47:43Z saulius 
;
_cod_original_formula_sum 'C30 H58 Cl8 Eu4 N5 O60.50'
_cod_database_code 4301855

loop_
_symmetry_equiv_pos_as_xyz
'x, y, z'
'-x, -y, -z'

loop_
_atom_site_label
_atom_site_type_symbol
_atom_site_fract_x
_atom_site_fract_y
_atom_site_fract_z
_atom_site_U_iso_or_equiv
_atom_site_adp_type
_atom_site_occupancy
_atom_site_symmetry_multiplicity
_atom_site_calc_flag
_atom_site_refinement_flags
_atom_site_disorder_assembly
_atom_site_disorder_group
Eu1 Eu 1.081181(17) -0.454595(17) 0.749926(13) 0.01530(6) Uani 1 1 d . . .
Eu2 Eu 1.112290(18) -0.222912(17) 0.657484(12) 0.01546(6) Uani 1 1 d . E .
Eu3 Eu 1.024042(18) -0.206882(18) 0.858054(13) 0.01664(6) Uani 1 1 d . E .
Eu4 Eu 0.839417(17) -0.248792(17) 0.718034(13) 0.01636(6) Uani 1 1 d . E .
Cl1 Cl 0.83609(16) -0.42501(19) 0.54079(11) 0.0632(6) Uani 1 1 d . . .
Cl2 Cl 0.94443(10) 0.80780(10) 0.13996(8) 0.0288(3) Uani 1 1 d . . .
Cl3 Cl 0.58937(10) 0.78827(10) 0.26233(7) 0.0287(3) Uani 1 1 d . . .
Cl4 Cl 0.28918(10) 0.90438(9) 0.07035(7) 0.0244(2) Uani 1 1 d . . .
Cl5 Cl 0.20582(9) 0.50035(10) 0.03717(7) 0.0254(3) Uani 1 1 d D . .
Cl6 Cl 0.56080(9) 0.35382(10) 0.18037(8) 0.0290(3) Uani 1 1 d D . .
N2 N 1.4757(3) -0.0501(3) 0.7554(2) 0.0241(9) Uani 1 1 d . . .
H2A H 1.5166 -0.0418 0.7192 0.029 Uiso 1 1 calc R A 2
N3 N 0.5721(3) -0.2749(3) 1.0010(3) 0.0257(10) Uani 1 1 d . . .
H3B H 0.5256 -0.3108 0.9976 0.031 Uiso 1 1 calc R B 2
N4 N 0.6115(5) -0.6131(5) 0.7741(4) 0.0596(19) Uani 1 1 d . . .
H4B H 0.5442 -0.6003 0.7725 0.072 Uiso 1 1 calc R C 2
N5 N 0.9108(4) -0.0841(4) 0.3728(3) 0.0407(13) Uani 1 1 d . . .
H5B H 0.9530 -0.0658 0.3411 0.049 Uiso 1 1 calc R D 2
C1 C 1.2935(4) -0.4173(4) 0.6499(3) 0.0229(10) Uani 1 1 d . . .
C2 C 1.4007(13) -0.4719(14) 0.6266(12) 0.035(3) Uani 0.36(3) 1 d PG E 1
C3 C 1.4771(13) -0.4210(13) 0.6218(10) 0.035(3) Uani 0.36(3) 1 d PG E 1
H3A H 1.4619 -0.3526 0.6290 0.042 Uiso 0.36(3) 1 calc PR E 1
C4 C 1.5753(10) -0.4679(12) 0.6067(12) 0.035(3) Uani 0.36(3) 1 d PG E 1
H4A H 1.6288 -0.4324 0.6034 0.042 Uiso 0.36(3) 1 calc PR E 1
C5 C 1.5971(10) -0.5657(12) 0.5965(11) 0.035(3) Uani 0.36(3) 1 d PG E 1
H5A H 1.6658 -0.5985 0.5859 0.042 Uiso 0.36(3) 1 calc PR E 1
N1 N 1.5207(12) -0.6166(12) 0.6013(9) 0.035(3) Uani 0.36(3) 1 d PG E 1
H1A H 1.5348 -0.6799 0.5947 0.042 Uiso 0.36(3) 1 calc PR E 1
C6 C 1.4225(12) -0.5696(14) 0.6164(13) 0.035(3) Uani 0.36(3) 1 d PG E 1
H6A H 1.3690 -0.6052 0.6197 0.042 Uiso 0.36(3) 1 calc PR E 1
C2A C 1.3963(8) -0.4738(8) 0.6215(8) 0.039(2) Uani 0.64(3) 1 d PG E 2
C3A C 1.4756(7) -0.4297(7) 0.6011(7) 0.039(2) Uani 0.64(3) 1 d PG E 2
H3AA H 1.4673 -0.3612 0.6049 0.047 Uiso 0.64(3) 1 calc PR E 2
C4A C 1.5668(6) -0.4847(6) 0.5752(8) 0.039(2) Uani 0.64(3) 1 d PG E 2
H4AA H 1.6218 -0.4542 0.5611 0.047 Uiso 0.64(3) 1 calc PR E 2
C5A C 1.5787(7) -0.5837(6) 0.5697(7) 0.039(2) Uani 0.64(3) 1 d PG E 2
H5AA H 1.6419 -0.6218 0.5518 0.047 Uiso 0.64(3) 1 calc PR E 2
N1A N 1.4994(8) -0.6278(6) 0.5901(6) 0.039(2) Uani 0.64(3) 1 d PG E 2
H1AA H 1.5071 -0.6913 0.5866 0.047 Uiso 0.64(3) 1 calc PR E 2
C6A C 1.4082(8) -0.5728(8) 0.6160(8) 0.039(2) Uani 0.64(3) 1 d PG E 2
H6AA H 1.3533 -0.6033 0.6301 0.047 Uiso 0.64(3) 1 calc PR E 2
C7 C 1.2164(4) -0.1091(3) 0.7847(3) 0.0174(9) Uani 1 1 d . E 2
C8 C 1.3178(4) -0.0816(3) 0.7986(3) 0.0191(10) Uani 1 1 d . E 2
C9 C 1.3489(4) -0.0728(4) 0.8672(3) 0.0225(10) Uani 1 1 d . E 2
H9A H 1.3043 -0.0802 0.9063 0.027 Uiso 1 1 calc R E 2
C10 C 1.4453(4) -0.0531(4) 0.8783(3) 0.0285(12) Uani 1 1 d . E 2
H10A H 1.4673 -0.0471 0.9248 0.034 Uiso 1 1 calc R E 2
C11 C 1.5081(4) -0.0423(4) 0.8206(3) 0.0274(12) Uani 1 1 d . E 2
H11A H 1.5745 -0.0295 0.8270 0.033 Uiso 1 1 calc R E 2
C12 C 1.3837(4) -0.0699(4) 0.7426(3) 0.0203(10) Uani 1 1 d . E 2
H12A H 1.3641 -0.0758 0.6955 0.024 Uiso 1 1 calc R E 2
C13 C 0.7659(4) -0.1928(4) 0.8825(3) 0.0215(10) Uani 1 1 d . E 2
C14 C 0.7001(4) -0.2030(3) 0.9473(3) 0.0186(10) Uani 1 1 d . E 2
C15 C 0.7161(4) -0.1649(4) 1.0120(3) 0.0233(11) Uani 1 1 d . E 2
H15A H 0.7667 -0.1266 1.0159 0.028 Uiso 1 1 calc R E 2
C16 C 0.6581(4) -0.1827(4) 1.0718(3) 0.0290(12) Uani 1 1 d . E 2
H16A H 0.6684 -0.1566 1.1165 0.035 Uiso 1 1 calc R E 2
C17 C 0.5858(4) -0.2388(4) 1.0646(3) 0.0293(12) Uani 1 1 d . E 2
H17A H 0.5456 -0.2519 1.1046 0.035 Uiso 1 1 calc R E 2
C18 C 0.6256(4) -0.2588(4) 0.9430(3) 0.0219(10) Uani 1 1 d . E 2
H18A H 0.6130 -0.2852 0.8989 0.026 Uiso 1 1 calc R E 2
C19 C 0.8353(4) -0.4861(4) 0.7455(3) 0.0187(10) Uani 1 1 d . E 2
C20 C 0.7713(4) -0.5611(4) 0.7604(3) 0.0186(10) Uani 1 1 d . E 2
C21 C 0.8188(5) -0.6521(4) 0.7792(4) 0.0370(15) Uani 1 1 d . E 2
H21A H 0.8915 -0.6683 0.7808 0.044 Uiso 1 1 calc R E 2
C22 C 0.7629(4) -0.7193(4) 0.7957(3) 0.0277(12) Uani 1 1 d . E 2
H22A H 0.7976 -0.7814 0.8106 0.033 Uiso 1 1 calc R E 2
C23 C 0.6618(5) -0.7029(4) 0.7921(3) 0.0294(12) Uani 1 1 d . E 2
H23A H 0.6253 -0.7532 0.8019 0.035 Uiso 1 1 calc R E 2
C24 C 0.6662(4) -0.5413(4) 0.7583(4) 0.0384(15) Uani 1 1 d . E 2
H24A H 0.6308 -0.4782 0.7460 0.046 Uiso 1 1 calc R E 2
C25 C 0.9039(4) -0.1413(4) 0.5669(3) 0.0256(11) Uani 1 1 d . E 2
C26 C 0.8728(4) -0.1225(4) 0.4915(3) 0.0277(12) Uani 1 1 d . E 2
C27 C 0.7803(5) -0.1407(6) 0.4714(3) 0.0427(16) Uani 1 1 d . E 2
H27A H 0.7341 -0.1604 0.5051 0.051 Uiso 1 1 calc R E 2
C28 C 0.7561(5) -0.1298(5) 0.4017(3) 0.0401(15) Uani 1 1 d . E 2
H28A H 0.6923 -0.1421 0.3876 0.048 Uiso 1 1 calc R E 2
C29 C 0.8207(5) -0.1022(5) 0.3525(3) 0.0356(14) Uani 1 1 d . E 2
H29A H 0.8028 -0.0955 0.3045 0.043 Uiso 1 1 calc R E 2
C30 C 0.9381(4) -0.0936(4) 0.4412(3) 0.0295(12) Uani 1 1 d . E 2
H30A H 1.0020 -0.0804 0.4544 0.035 Uiso 1 1 calc R E 2
O1H O 1.1359(2) -0.3044(2) 0.76935(18) 0.0167(7) Uani 1 1 d . E 2
H1HA H 1.2093 -0.3162 0.7826 0.020 Uiso 1 1 calc R E 2
O1 O 1.2312(3) -0.4665(3) 0.6725(2) 0.0272(8) Uani 1 1 d . E 2
O1W O 1.0637(3) -0.5391(4) 0.6336(3) 0.0454(12) Uani 1 1 d . E 2
O2W O 1.0526(3) -0.5185(3) 0.8705(2) 0.0345(10) Uani 1 1 d . E 2
O3W O 1.1584(3) -0.6304(3) 0.7531(3) 0.0428(11) Uani 1 1 d . E 2
O4W O 1.2403(3) -0.4931(3) 0.8238(2) 0.0300(9) Uani 1 1 d . E 2
O5W O 1.1262(4) -0.3140(3) 0.5400(2) 0.0384(10) Uani 1 1 d . E 2
O6W O 1.2115(3) -0.1390(3) 0.5737(2) 0.0282(8) Uani 1 1 d . E 2
O7W O 1.1767(3) -0.2935(4) 0.9231(2) 0.0468(13) Uani 1 1 d . E 2
O8W O 0.9618(3) -0.0234(3) 0.8483(3) 0.0411(11) Uani 1 1 d . E 2
O9W O 1.0311(5) -0.1195(4) 0.9725(2) 0.0570(15) Uani 1 1 d . E 2
O2H O 1.0008(2) -0.3353(2) 0.66650(18) 0.0174(7) Uani 1 1 d . E 2
H2HA H 0.9925 -0.3652 0.6198 0.021 Uiso 1 1 calc R E 2
O2 O 1.2795(3) -0.3269(3) 0.6463(2) 0.0332(9) Uani 1 1 d . E 2
O3H O 0.9503(2) -0.3313(2) 0.80846(17) 0.0156(6) Uani 1 1 d . E 2
H3HA H 0.9100 -0.3606 0.8451 0.019 Uiso 1 1 calc R E 2
O3 O 1.1956(3) -0.1174(3) 0.72131(19) 0.0221(7) Uani 1 1 d . E 2
O4H O 0.9725(2) -0.1630(2) 0.74060(18) 0.0175(7) Uani 1 1 d . E 2
H4HA H 0.9479 -0.0912 0.7363 0.021 Uiso 1 1 calc R E 2
O4 O 1.1625(3) -0.1235(3) 0.83785(19) 0.0213(7) Uani 1 1 d . E 2
O5 O 0.8436(3) -0.1576(3) 0.8900(2) 0.0281(9) Uani 1 1 d . E 2
O6 O 0.7388(3) -0.2236(3) 0.8258(2) 0.0257(8) Uani 1 1 d . E 2
O7 O 0.7889(3) -0.4018(3) 0.7336(2) 0.0224(7) Uani 1 1 d . E 2
O8 O 0.9300(3) -0.5166(3) 0.7467(2) 0.0287(9) Uani 1 1 d . E 2
O9 O 0.8412(3) -0.1705(3) 0.6075(2) 0.0294(9) Uani 1 1 d . E 2
O10 O 0.9917(3) -0.1282(3) 0.5820(2) 0.0304(9) Uani 1 1 d . E 2
O10W O 0.9765(3) -0.3129(3) 0.9567(2) 0.0276(8) Uani 1 1 d . E 2
O11W O 0.6546(3) -0.2238(3) 0.6889(2) 0.0259(8) Uani 1 1 d . E 2
O12W O 0.7578(3) -0.0661(3) 0.7315(2) 0.0355(10) Uani 1 1 d . E 2
O14W O 0.5914(3) 0.0098(3) 0.6452(3) 0.0434(12) Uani 1 1 d . F 2
O15W O 0.5385(3) 0.4097(3) 0.9515(3) 0.0419(11) Uani 1 1 d . G 2
O16W O 0.0508(9) 0.9569(9) 0.2782(6) 0.063(3) Uiso 0.50 1 d P H 2
O11 O 0.7784(9) -0.4034(12) 0.4767(7) 0.069(3) Uani 0.50 1 d P I 1
O12 O 0.856(4) -0.5077(17) 0.574(3) 0.075(5) Uani 0.50 1 d P I 1
O11A O 0.7994(9) -0.4689(12) 0.4767(7) 0.069(3) Uani 0.50 1 d P I 2
O12A O 0.857(4) -0.5360(17) 0.585(3) 0.075(5) Uani 0.50 1 d P I 2
O13 O 1.0511(3) 0.7995(4) 0.1184(3) 0.0447(11) Uani 1 1 d . . .
O14 O 0.9384(4) 0.7901(4) 0.2148(2) 0.0460(12) Uani 1 1 d . . .
O15 O 0.9045(4) 0.7349(3) 0.1035(2) 0.0395(10) Uani 1 1 d . . .
O16 O 0.8895(4) 0.9020(3) 0.1216(4) 0.0627(17) Uani 1 1 d . . .
O17 O 0.5000(3) 0.8374(3) 0.2270(3) 0.0452(12) Uani 1 1 d . J .
O18 O 0.6725(3) 0.8371(3) 0.2457(2) 0.0378(10) Uani 1 1 d . J .
O19 O 0.6163(3) 0.6894(3) 0.2374(2) 0.0377(10) Uani 1 1 d . J .
O20 O 0.57(4) 0.79(3) 0.34(2) 0.0602(18) Uani 0.50 1 d P J 1
O20A O 0.57(4) 0.79(3) 0.34(2) 0.0602(18) Uani 0.50 1 d P J 2
O21 O 0.3706(3) 0.9550(4) 0.0570(3) 0.0448(12) Uani 1 1 d . . .
O22 O 0.3217(4) 0.8037(3) 0.0528(3) 0.0414(11) Uani 1 1 d . . .
O23 O 0.2569(4) 0.9129(3) 0.1447(2) 0.0404(11) Uani 1 1 d . . .
O24 O 0.2027(3) 0.9481(3) 0.0295(2) 0.0343(9) Uani 1 1 d . . .
O25 O 0.2193(4) 0.4412(3) 0.0980(2) 0.0388(10) Uani 1 1 d D K .
O26 O 0.2370(4) 0.5928(4) 0.0503(3) 0.0359(6) Uani 0.85 1 d PD K 1
O27 O 0.0961(4) 0.5252(4) 0.0248(3) 0.0359(6) Uani 0.85 1 d PD K 1
O28 O 0.2603(4) 0.4557(4) -0.0233(3) 0.0359(6) Uani 0.85 1 d PD K 1
O26A O 0.308(2) 0.505(2) 0.0252(15) 0.0359(6) Uani 0.15 1 d P K 2
O27A O 0.130(2) 0.577(2) 0.0329(15) 0.0359(6) Uani 0.15 1 d P K 2
O28A O 0.205(2) 0.425(2) -0.0242(15) 0.0359(6) Uani 0.15 1 d P K 2
O29 O 0.6581(4) 0.2931(4) 0.1715(3) 0.0411(7) Uani 0.85 1 d PD L 1
O30 O 0.5207(4) 0.3867(4) 0.1143(3) 0.0411(7) Uani 0.85 1 d PD L 1
O31 O 0.5715(4) 0.4392(4) 0.2216(3) 0.0411(7) Uani 0.85 1 d PD L 1
O29A O 0.648(2) 0.309(2) 0.2232(19) 0.0411(7) Uani 0.15 1 d P L 2
O30A O 0.595(2) 0.297(2) 0.1073(17) 0.0411(7) Uani 0.15 1 d P L 2
O31A O 0.553(2) 0.450(2) 0.1699(18) 0.0411(7) Uani 0.15 1 d P L 2
O32 O 0.4879(4) 0.3068(4) 0.2151(3) 0.0526(13) Uani 1 1 d D L .
Cl8 Cl 0.49079(13) 0.83590(15) 0.53030(8) 0.0439(4) Uani 1 1 d D . .
O37 O 0.4339(6) 0.8391(6) 0.5931(4) 0.0569(11) Uani 0.75 1 d P M 1
O38 O 0.5782(8) 0.7432(8) 0.5398(5) 0.0569(11) Uani 0.55 1 d P M 1
O39 O 0.4341(8) 0.8075(8) 0.4732(5) 0.0569(11) Uani 0.55 1 d P M 1
O40 O 0.5492(8) 0.9028(8) 0.5081(5) 0.0569(11) Uani 0.55 1 d P M 1
O37A O 0.4254(16) 0.7807(16) 0.5576(12) 0.050(3) Uani 0.25 1 d P M 2
O38A O 0.557(2) 0.869(2) 0.5829(13) 0.050(3) Uani 0.25 1 d P M 2
O39A O 0.4198(12) 0.9311(9) 0.5240(13) 0.050(3) Uani 0.25 1 d PD M 2
O40A O 0.5302(16) 0.8313(16) 0.4654(11) 0.050(3) Uani 0.25 1 d P M 2
O38B O 0.429(3) 0.912(2) 0.4842(17) 0.064(6) Uani 0.20 1 d P M 3
O39B O 0.518(2) 0.744(2) 0.4932(15) 0.064(6) Uani 0.20 1 d P M 3
O40B O 0.579(3) 0.862(3) 0.5580(16) 0.064(6) Uani 0.20 1 d P M 3
O41 O 0.9353(11) -0.4099(9) 0.5304(7) 0.0523(19) Uiso 0.50 1 d P I 1
O42 O 0.7936(9) -0.3510(8) 0.5965(6) 0.0487(18) Uiso 0.50 1 d P E 1
O41A O 0.9292(11) -0.3801(9) 0.5229(7) 0.0523(19) Uiso 0.50 1 d P I 2
O42A O 0.7587(9) -0.3612(8) 0.5789(6) 0.0487(18) Uiso 0.50 1 d P I 2
Cl7 Cl 0.2204(5) 0.8351(6) 0.3752(5) 0.0288(8) Uani 0.33 1 d PD H 1
Cl7A Cl 0.2021(7) 0.8465(8) 0.3707(6) 0.0288(8) Uani 0.33 1 d PD H 2
O35A O 0.1477(12) 0.8833(12) 0.3139(7) 0.048(3) Uani 0.33 1 d P H 2
Cl7B Cl 0.2354(5) 0.8158(5) 0.3911(4) 0.0288(8) Uani 0.33 1 d PD H 3
O36B O 0.2830(12) 0.7460(12) 0.4555(7) 0.048(3) Uani 0.33 1 d P H 3
O33 O 0.1916(4) 0.9094(4) 0.4290(3) 0.0533(8) Uani 1 1 d . . .
O34 O 0.1747(4) 0.7563(4) 0.3959(3) 0.0533(8) Uani 1 1 d . . .
O35 O 0.2308(14) 0.8587(11) 0.3088(6) 0.0533(8) Uani 0.33 1 d PD . .
O36 O 0.3321(11) 0.8012(12) 0.4037(8) 0.0533(8) Uani 0.33 1 d PD . .
O356 O 0.3147(7) 0.8161(6) 0.3489(4) 0.0533(8) Uani 0.67 1 d P H .

loop_
_atom_site_aniso_label
_atom_site_aniso_U_11
_atom_site_aniso_U_22
_atom_site_aniso_U_33
_atom_site_aniso_U_23
_atom_site_aniso_U_13
_atom_site_aniso_U_12
Eu1 0.01228(11) 0.01301(11) 0.02051(12) 0.00243(9) 0.00154(9) -0.00279(8)
Eu2 0.01451(11) 0.01593(12) 0.01697(11) 0.00321(9) -0.00138(9) -0.00540(9)
Eu3 0.01547(11) 0.01879(12) 0.01766(12) -0.00266(9) 0.00204(9) -0.00872(9)
Eu4 0.01155(11) 0.01466(12) 0.02344(12) 0.00472(9) -0.00176(9) -0.00384(8)
Cl1 0.0512(11) 0.0944(17) 0.0432(10) -0.0241(11) 0.0089(8) -0.0149(11)
Cl2 0.0287(7) 0.0229(6) 0.0362(7) 0.0001(5) -0.0064(5) -0.0074(5)
Cl3 0.0249(6) 0.0258(7) 0.0341(7) 0.0009(5) 0.0051(5) -0.0034(5)
Cl4 0.0246(6) 0.0214(6) 0.0265(6) 0.0012(5) 0.0000(5) -0.0033(5)
Cl5 0.0204(6) 0.0298(7) 0.0246(6) 0.0062(5) -0.0007(5) -0.0014(5)
Cl6 0.0173(6) 0.0307(7) 0.0419(8) 0.0122(6) -0.0065(5) -0.0110(5)
N2 0.016(2) 0.025(2) 0.033(2) 0.0027(19) 0.0034(18) -0.0068(17)
N3 0.017(2) 0.028(2) 0.034(3) 0.0038(19) 0.0021(18) -0.0096(18)
N4 0.032(3) 0.040(3) 0.109(6) -0.001(4) 0.005(3) -0.014(3)
N5 0.044(3) 0.042(3) 0.035(3) 0.002(2) -0.001(2) -0.006(3)
C1 0.020(2) 0.027(3) 0.022(2) 0.002(2) 0.004(2) -0.004(2)
C2 0.024(4) 0.042(6) 0.036(6) 0.009(4) 0.001(3) 0.001(4)
C3 0.024(4) 0.042(6) 0.036(6) 0.009(4) 0.001(3) 0.001(4)
C4 0.024(4) 0.042(6) 0.036(6) 0.009(4) 0.001(3) 0.001(4)
C5 0.024(4) 0.042(6) 0.036(6) 0.009(4) 0.001(3) 0.001(4)
N1 0.024(4) 0.042(6) 0.036(6) 0.009(4) 0.001(3) 0.001(4)
C6 0.024(4) 0.042(6) 0.036(6) 0.009(4) 0.001(3) 0.001(4)
C2A 0.030(3) 0.033(3) 0.053(4) -0.004(2) 0.017(3) -0.004(2)
C3A 0.030(3) 0.033(3) 0.053(4) -0.004(2) 0.017(3) -0.004(2)
C4A 0.030(3) 0.033(3) 0.053(4) -0.004(2) 0.017(3) -0.004(2)
C5A 0.030(3) 0.033(3) 0.053(4) -0.004(2) 0.017(3) -0.004(2)
N1A 0.030(3) 0.033(3) 0.053(4) -0.004(2) 0.017(3) -0.004(2)
C6A 0.030(3) 0.033(3) 0.053(4) -0.004(2) 0.017(3) -0.004(2)
C7 0.013(2) 0.012(2) 0.028(3) 0.0010(18) -0.0006(19) -0.0050(17)
C8 0.018(2) 0.016(2) 0.025(3) -0.0025(19) 0.0006(19) -0.0087(18)
C9 0.023(3) 0.022(3) 0.025(3) 0.001(2) -0.001(2) -0.010(2)
C10 0.034(3) 0.023(3) 0.031(3) 0.000(2) -0.008(2) -0.011(2)
C11 0.018(2) 0.026(3) 0.042(3) 0.004(2) -0.006(2) -0.011(2)
C12 0.018(2) 0.020(2) 0.024(3) 0.0005(19) 0.0001(19) -0.0074(19)
C13 0.018(2) 0.014(2) 0.030(3) 0.002(2) 0.003(2) 0.0005(18)
C14 0.013(2) 0.013(2) 0.028(3) -0.0003(19) 0.0034(19) -0.0010(17)
C15 0.018(2) 0.022(3) 0.031(3) -0.002(2) 0.000(2) -0.0056(19)
C16 0.032(3) 0.030(3) 0.024(3) 0.000(2) 0.001(2) -0.006(2)
C17 0.026(3) 0.031(3) 0.031(3) 0.004(2) 0.008(2) -0.007(2)
C18 0.017(2) 0.019(2) 0.029(3) 0.000(2) 0.001(2) -0.0027(19)
C19 0.023(2) 0.018(2) 0.017(2) -0.0012(18) 0.0005(19) -0.0086(19)
C20 0.021(2) 0.019(2) 0.017(2) -0.0009(18) -0.0004(19) -0.0086(19)
C21 0.024(3) 0.028(3) 0.064(4) 0.015(3) -0.016(3) -0.014(2)
C22 0.025(3) 0.015(2) 0.047(3) 0.016(2) -0.014(2) -0.011(2)
C23 0.036(3) 0.024(3) 0.032(3) 0.000(2) 0.004(2) -0.018(2)
C24 0.023(3) 0.020(3) 0.073(5) 0.004(3) 0.003(3) -0.007(2)
C25 0.025(3) 0.027(3) 0.025(3) 0.008(2) -0.009(2) -0.002(2)
C26 0.029(3) 0.027(3) 0.026(3) 0.003(2) -0.009(2) -0.002(2)
C27 0.034(3) 0.067(5) 0.030(3) 0.008(3) -0.009(3) -0.016(3)
C28 0.035(3) 0.059(4) 0.030(3) 0.004(3) -0.018(3) -0.015(3)
C29 0.038(3) 0.039(3) 0.028(3) 0.000(3) -0.013(3) -0.001(3)
C30 0.030(3) 0.029(3) 0.030(3) 0.004(2) -0.007(2) -0.004(2)
O1H 0.0107(15) 0.0178(17) 0.0220(17) 0.0020(13) -0.0013(13) -0.0039(12)
O1 0.0183(18) 0.032(2) 0.032(2) -0.0063(17) 0.0056(15) -0.0081(15)
O1W 0.033(2) 0.049(3) 0.055(3) -0.021(2) 0.001(2) -0.010(2)
O2W 0.029(2) 0.041(2) 0.031(2) 0.0178(18) 0.0006(17) -0.0022(18)
O3W 0.029(2) 0.021(2) 0.076(3) -0.002(2) 0.005(2) -0.0039(17)
O4W 0.0209(19) 0.033(2) 0.038(2) 0.0133(18) -0.0080(16) -0.0073(16)
O5W 0.055(3) 0.036(2) 0.028(2) -0.0026(18) 0.006(2) -0.020(2)
O6W 0.028(2) 0.031(2) 0.028(2) 0.0069(16) 0.0021(16) -0.0108(16)
O7W 0.027(2) 0.085(4) 0.034(2) 0.032(2) -0.0096(18) -0.022(2)
O8W 0.023(2) 0.019(2) 0.081(4) -0.011(2) 0.010(2) -0.0053(16)
O9W 0.102(4) 0.058(3) 0.025(2) -0.014(2) 0.012(3) -0.052(3)
O2H 0.0174(16) 0.0162(16) 0.0193(17) 0.0001(13) -0.0009(13) -0.0053(13)
O2 0.031(2) 0.026(2) 0.038(2) 0.0101(17) 0.0124(18) 0.0034(16)
O3H 0.0120(15) 0.0150(16) 0.0203(17) 0.0006(13) 0.0011(13) -0.0040(12)
O3 0.0214(18) 0.0230(18) 0.0248(19) 0.0010(14) -0.0016(14) -0.0116(14)
O4H 0.0130(15) 0.0137(16) 0.0259(18) 0.0014(13) -0.0013(13) -0.0027(12)
O4 0.0156(16) 0.0240(19) 0.0262(19) -0.0029(15) 0.0016(14) -0.0089(14)
O5 0.0188(18) 0.0227(19) 0.044(2) -0.0090(17) 0.0126(16) -0.0109(15)
O6 0.0177(17) 0.031(2) 0.027(2) 0.0040(16) 0.0034(15) -0.0024(15)
O7 0.0226(18) 0.0172(18) 0.0301(19) 0.0043(14) -0.0052(15) -0.0092(14)
O8 0.0180(18) 0.0201(19) 0.049(2) -0.0044(17) 0.0012(17) -0.0074(14)
O9 0.027(2) 0.034(2) 0.028(2) 0.0089(17) -0.0048(16) -0.0082(17)
O10 0.028(2) 0.035(2) 0.029(2) 0.0101(17) -0.0094(16) -0.0075(17)
O10W 0.029(2) 0.026(2) 0.030(2) 0.0019(16) 0.0067(16) -0.0097(16)
O11W 0.0142(17) 0.0252(19) 0.038(2) 0.0062(16) -0.0033(15) -0.0039(14)
O12W 0.031(2) 0.020(2) 0.052(3) 0.0036(18) 0.0047(19) 0.0016(16)
O14W 0.031(2) 0.031(2) 0.063(3) 0.020(2) 0.015(2) 0.0019(18)
O15W 0.035(2) 0.042(3) 0.051(3) 0.010(2) 0.007(2) -0.014(2)
O11 0.030(4) 0.104(10) 0.062(5) -0.030(7) -0.008(4) 0.009(6)
O12 0.078(5) 0.018(13) 0.134(16) -0.006(14) 0.003(8) -0.020(13)
O11A 0.030(4) 0.104(10) 0.062(5) -0.030(7) -0.008(4) 0.009(6)
O12A 0.078(5) 0.018(13) 0.134(16) -0.006(14) 0.003(8) -0.020(13)
O13 0.031(2) 0.049(3) 0.052(3) 0.014(2) 0.003(2) -0.004(2)
O14 0.044(3) 0.060(3) 0.038(3) -0.012(2) 0.004(2) -0.019(2)
O15 0.059(3) 0.021(2) 0.040(2) -0.0024(18) -0.013(2) -0.010(2)
O16 0.045(3) 0.018(2) 0.128(5) 0.005(3) -0.041(3) -0.005(2)
O17 0.027(2) 0.030(2) 0.079(4) 0.007(2) -0.010(2) -0.0067(18)
O18 0.027(2) 0.045(3) 0.045(3) 0.002(2) -0.0033(19) -0.0146(19)
O19 0.035(2) 0.027(2) 0.048(3) -0.0045(19) 0.005(2) -0.0005(18)
O20 0.095(5) 0.038(4) 0.041(3) 0.003(3) 0.028(3) -0.003(3)
O20A 0.095(5) 0.038(4) 0.041(3) 0.003(3) 0.028(3) -0.003(3)
O21 0.034(2) 0.050(3) 0.057(3) 0.010(2) -0.010(2) -0.022(2)
O22 0.047(3) 0.025(2) 0.047(3) -0.0062(19) 0.009(2) 0.0034(19)
O23 0.059(3) 0.030(2) 0.026(2) 0.0028(17) 0.004(2) 0.005(2)
O24 0.031(2) 0.036(2) 0.036(2) 0.0030(18) -0.0080(18) -0.0045(18)
O25 0.057(3) 0.030(2) 0.025(2) 0.0058(17) -0.0048(19) 0.003(2)
O26 0.0330(16) 0.0368(17) 0.0360(15) 0.0079(13) -0.0003(12) -0.0032(12)
O27 0.0330(16) 0.0368(17) 0.0360(15) 0.0079(13) -0.0003(12) -0.0032(12)
O28 0.0330(16) 0.0368(17) 0.0360(15) 0.0079(13) -0.0003(12) -0.0032(12)
O26A 0.0330(16) 0.0368(17) 0.0360(15) 0.0079(13) -0.0003(12) -0.0032(12)
O27A 0.0330(16) 0.0368(17) 0.0360(15) 0.0079(13) -0.0003(12) -0.0032(12)
O28A 0.0330(16) 0.0368(17) 0.0360(15) 0.0079(13) -0.0003(12) -0.0032(12)
O29 0.0343(16) 0.0373(17) 0.054(2) 0.0070(15) -0.0089(14) -0.0109(13)
O30 0.0343(16) 0.0373(17) 0.054(2) 0.0070(15) -0.0089(14) -0.0109(13)
O31 0.0343(16) 0.0373(17) 0.054(2) 0.0070(15) -0.0089(14) -0.0109(13)
O29A 0.0343(16) 0.0373(17) 0.054(2) 0.0070(15) -0.0089(14) -0.0109(13)
O30A 0.0343(16) 0.0373(17) 0.054(2) 0.0070(15) -0.0089(14) -0.0109(13)
O31A 0.0343(16) 0.0373(17) 0.054(2) 0.0070(15) -0.0089(14) -0.0109(13)
O32 0.036(3) 0.049(3) 0.078(4) 0.000(3) 0.019(2) -0.024(2)
Cl8 0.0405(8) 0.0736(12) 0.0267(7) 0.0148(7) -0.0078(6) -0.0320(8)
O37 0.051(3) 0.069(3) 0.048(3) -0.001(2) -0.002(2) -0.004(2)
O38 0.051(3) 0.069(3) 0.048(3) -0.001(2) -0.002(2) -0.004(2)
O39 0.051(3) 0.069(3) 0.048(3) -0.001(2) -0.002(2) -0.004(2)
O40 0.051(3) 0.069(3) 0.048(3) -0.001(2) -0.002(2) -0.004(2)
O37A 0.045(6) 0.056(7) 0.059(7) 0.009(6) -0.012(5) -0.029(5)
O38A 0.045(6) 0.056(7) 0.059(7) 0.009(6) -0.012(5) -0.029(5)
O39A 0.045(6) 0.056(7) 0.059(7) 0.009(6) -0.012(5) -0.029(5)
O40A 0.045(6) 0.056(7) 0.059(7) 0.009(6) -0.012(5) -0.029(5)
O38B 0.080(13) 0.070(12) 0.054(11) 0.007(9) -0.044(10) -0.034(10)
O39B 0.080(13) 0.070(12) 0.054(11) 0.007(9) -0.044(10) -0.034(10)
O40B 0.080(13) 0.070(12) 0.054(11) 0.007(9) -0.044(10) -0.034(10)
Cl7 0.020(3) 0.033(3) 0.033(2) -0.0010(16) -0.0061(17) -0.0027(19)
Cl7A 0.020(3) 0.033(3) 0.033(2) -0.0010(16) -0.0061(17) -0.0027(19)
O35A 0.054(6) 0.056(7) 0.028(5) -0.007(4) -0.003(4) 0.001(5)
Cl7B 0.020(3) 0.033(3) 0.033(2) -0.0010(16) -0.0061(17) -0.0027(19)
O36B 0.054(6) 0.056(7) 0.028(5) -0.007(4) -0.003(4) 0.001(5)
O33 0.063(2) 0.0520(19) 0.0441(18) -0.0057(15) 0.0079(15) -0.0114(16)
O34 0.063(2) 0.0520(19) 0.0441(18) -0.0057(15) 0.0079(15) -0.0114(16)
O35 0.063(2) 0.0520(19) 0.0441(18) -0.0057(15) 0.0079(15) -0.0114(16)
O36 0.063(2) 0.0520(19) 0.0441(18) -0.0057(15) 0.0079(15) -0.0114(16)
O356 0.063(2) 0.0520(19) 0.0441(18) -0.0057(15) 0.0079(15) -0.0114(16)

loop_
_atom_type_symbol
_atom_type_description
_atom_type_scat_dispersion_real
_atom_type_scat_dispersion_imag
_atom_type_scat_source
C C 0.0033 0.0016 'International Tables Vol C Tables 4.2.6.8 and 6.1.1.4'
H H 0.0000 0.0000 'International Tables Vol C Tables 4.2.6.8 and 6.1.1.4'
N N 0.0061 0.0033 'International Tables Vol C Tables 4.2.6.8 and 6.1.1.4'
O O 0.0106 0.0060 'International Tables Vol C Tables 4.2.6.8 and 6.1.1.4'
Cl Cl 0.1484 0.1585 'International Tables Vol C Tables 4.2.6.8 and 6.1.1.4'
Eu Eu -0.1578 3.6682 'International Tables Vol C Tables 4.2.6.8 and 6.1.1.4'

loop_
_geom_angle_atom_site_label_1
_geom_angle_atom_site_label_2
_geom_angle_atom_site_label_3
_geom_angle
_geom_angle_site_symmetry_1
_geom_angle_site_symmetry_3
_geom_angle_publ_flag
O8 Eu1 O1H 140.39(12) . . ?
O8 Eu1 O1 134.25(14) . . ?
O1H Eu1 O1 76.21(12) . . ?
O8 Eu1 O2H 85.71(13) . . ?
O1H Eu1 O2H 70.94(11) . . ?
O1 Eu1 O2H 84.53(12) . . ?
O8 Eu1 O3H 75.39(12) . . ?
O1H Eu1 O3H 66.60(11) . . ?
O1 Eu1 O3H 139.51(12) . . ?
O2H Eu1 O3H 69.01(11) . . ?
O8 Eu1 O3W 81.09(14) . . ?
O1H Eu1 O3W 136.99(13) . . ?
O1 Eu1 O3W 77.56(14) . . ?
O2H Eu1 O3W 138.84(15) . . ?
O3H Eu1 O3W 141.84(14) . . ?
O8 Eu1 O2W 73.65(15) . . ?
O1H Eu1 O2W 105.07(13) . . ?
O1 Eu1 O2W 133.06(13) . . ?
O2H Eu1 O2W 141.29(12) . . ?
O3H Eu1 O2W 74.19(13) . . ?
O3W Eu1 O2W 70.55(16) . . ?
O8 Eu1 O1W 66.92(15) . . ?
O1H Eu1 O1W 128.87(14) . . ?
O1 Eu1 O1W 67.65(14) . . ?
O2H Eu1 O1W 70.74(14) . . ?
O3H Eu1 O1W 125.86(13) . . ?
O3W Eu1 O1W 68.21(17) . . ?
O2W Eu1 O1W 125.99(16) . . ?
O8 Eu1 O4W 133.77(13) . . ?
O1H Eu1 O4W 72.67(12) . . ?
O1 Eu1 O4W 71.37(13) . . ?
O2H Eu1 O4W 140.11(12) . . ?
O3H Eu1 O4W 110.17(12) . . ?
O3W Eu1 O4W 66.92(15) . . ?
O2W Eu1 O4W 64.87(13) . . ?
O1W Eu1 O4W 123.95(15) . . ?
O8 Eu1 Eu2 122.83(10) . . ?
O1H Eu1 Eu2 38.23(8) . . ?
O1 Eu1 Eu2 64.01(10) . . ?
O2H Eu1 Eu2 37.58(8) . . ?
O3H Eu1 Eu2 76.72(8) . . ?
O3W Eu1 Eu2 141.35(11) . . ?
O2W Eu1 Eu2 140.94(11) . . ?
O1W Eu1 Eu2 92.27(12) . . ?
O4W Eu1 Eu2 102.54(9) . . ?
O8 Eu1 Eu4 68.16(9) . . ?
O1H Eu1 Eu4 74.57(8) . . ?
O1 Eu1 Eu4 119.09(10) . . ?
O2H Eu1 Eu4 35.49(8) . . ?
O3H Eu1 Eu4 36.32(8) . . ?
O3W Eu1 Eu4 148.43(10) . . ?
O2W Eu1 Eu4 105.80(9) . . ?
O1W Eu1 Eu4 92.40(11) . . ?
O4W Eu1 Eu4 141.56(10) . . ?
Eu2 Eu1 Eu4 59.895(7) . . ?
O8 Eu1 Eu3 109.35(9) . . ?
O1H Eu1 Eu3 35.06(8) . . ?
O1 Eu1 Eu3 111.26(9) . . ?
O2H Eu1 Eu3 75.84(8) . . ?
O3H Eu1 Eu3 34.17(7) . . ?
O3W Eu1 Eu3 145.26(13) . . ?
O2W Eu1 Eu3 80.58(11) . . ?
O1W Eu1 Eu3 146.53(12) . . ?
O4W Eu1 Eu3 83.74(10) . . ?
Eu2 Eu1 Eu3 60.843(8) . . ?
Eu4 Eu1 Eu3 57.832(7) . . ?
O2H Eu2 O3 145.20(12) . . ?
O2H Eu2 O10 87.66(12) . . ?
O3 Eu2 O10 109.16(13) . . ?
O2H Eu2 O2 102.94(13) . . ?
O3 Eu2 O2 85.14(14) . . ?
O10 Eu2 O2 137.72(14) . . ?
O2H Eu2 O4H 70.23(11) . . ?
O3 Eu2 O4H 82.95(12) . . ?
O10 Eu2 O4H 79.15(13) . . ?
O2 Eu2 O4H 143.04(13) . . ?
O2H Eu2 O1H 71.52(11) . . ?
O3 Eu2 O1H 78.29(12) . . ?
O10 Eu2 O1H 145.65(12) . . ?
O2 Eu2 O1H 75.03(12) . . ?
O4H Eu2 O1H 68.34(11) . . ?
O2H Eu2 O6W 144.11(12) . . ?
O3 Eu2 O6W 70.67(13) . . ?
O10 Eu2 O6W 73.13(13) . . ?
O2 Eu2 O6W 74.95(13) . . ?
O4H Eu2 O6W 132.04(12) . . ?
O1H Eu2 O6W 138.10(12) . . ?
O2H Eu2 O5W 72.38(13) . . ?
O3 Eu2 O5W 140.94(13) . . ?
O10 Eu2 O5W 72.92(15) . . ?
O2 Eu2 O5W 71.77(16) . . ?
O4H Eu2 O5W 133.67(13) . . ?
O1H Eu2 O5W 122.86(13) . . ?
O6W Eu2 O5W 73.08(13) . . ?
O2H Eu2 C1 84.18(12) . . ?
O3 Eu2 C1 99.89(13) . . ?
O10 Eu2 C1 139.15(14) . . ?
O2 Eu2 C1 18.80(13) . . ?
O4H Eu2 C1 133.70(12) . . ?
O1H Eu2 C1 67.16(12) . . ?
O6W Eu2 C1 90.87(13) . . ?
O5W Eu2 C1 66.45(14) . . ?
O2H Eu2 Eu1 38.34(8) . . ?
O3 Eu2 Eu1 116.14(9) . . ?
O10 Eu2 Eu1 125.90(10) . . ?
O2 Eu2 Eu1 75.55(9) . . ?
O4H Eu2 Eu1 78.65(8) . . ?
O1H Eu2 Eu1 38.09(8) . . ?
O6W Eu2 Eu1 148.93(9) . . ?
O5W Eu2 Eu1 88.62(10) . . ?
C1 Eu2 Eu1 58.45(9) . . ?
O2H Eu2 Eu4 36.74(8) . . ?
O3 Eu2 Eu4 119.26(9) . . ?
O10 Eu2 Eu4 71.10(10) . . ?
O2 Eu2 Eu4 136.81(10) . . ?
O4H Eu2 Eu4 36.40(8) . . ?
O1H Eu2 Eu4 76.11(7) . . ?
O6W Eu2 Eu4 144.13(9) . . ?
O5W Eu2 Eu4 98.68(10) . . ?
C1 Eu2 Eu4 118.37(9) . . ?
Eu1 Eu2 Eu4 61.934(6) . . ?
O2H Eu2 Eu3 77.01(8) . . ?
O3 Eu2 Eu3 68.36(9) . . ?
O10 Eu2 Eu3 114.04(10) . . ?
O2 Eu2 Eu3 108.23(10) . . ?
O4H Eu2 Eu3 35.14(8) . . ?
O1H Eu2 Eu3 35.89(8) . . ?
O6W Eu2 Eu3 138.38(9) . . ?
O5W Eu2 Eu3 148.36(9) . . ?
C1 Eu2 Eu3 102.95(9) . . ?
Eu1 Eu2 Eu3 61.836(7) . . ?
Eu4 Eu2 Eu3 58.759(6) . . ?
O3H Eu3 O4 141.12(11) . . ?
O3H Eu3 O4H 70.29(11) . . ?
O4 Eu3 O4H 87.84(12) . . ?
O3H Eu3 O5 76.30(12) . . ?
O4 Eu3 O5 134.89(12) . . ?
O4H Eu3 O5 84.78(13) . . ?
O3H Eu3 O1H 66.85(11) . . ?
O4 Eu3 O1H 75.35(11) . . ?
O4H Eu3 O1H 68.12(11) . . ?
O5 Eu3 O1H 139.65(12) . . ?
O3H Eu3 O9W 141.12(13) . . ?
O4 Eu3 O9W 76.21(14) . . ?
O4H Eu3 O9W 136.52(16) . . ?
O5 Eu3 O9W 79.12(17) . . ?
O1H Eu3 O9W 140.89(17) . . ?
O3H Eu3 O7W 105.83(15) . . ?
O4 Eu3 O7W 71.21(13) . . ?
O4H Eu3 O7W 140.85(13) . . ?
O5 Eu3 O7W 133.35(14) . . ?
O1H Eu3 O7W 74.61(14) . . ?
O9W Eu3 O7W 71.1(2) . . ?
O3H Eu3 O10W 71.23(12) . . ?
O4 Eu3 O10W 133.68(13) . . ?
O4H Eu3 O10W 137.97(12) . . ?
O5 Eu3 O10W 70.24(13) . . ?
O1H Eu3 O10W 110.61(12) . . ?
O9W Eu3 O10W 72.31(14) . . ?
O7W Eu3 O10W 66.94(13) . . ?
O3H Eu3 O8W 127.55(13) . . ?
O4 Eu3 O8W 67.54(13) . . ?
O4H Eu3 O8W 69.17(14) . . ?
O5 Eu3 O8W 68.26(13) . . ?
O1H Eu3 O8W 123.32(14) . . ?
O9W Eu3 O8W 67.35(18) . . ?
O7W Eu3 O8W 126.62(17) . . ?
O10W Eu3 O8W 126.05(14) . . ?
O3H Eu3 Eu4 38.29(8) . . ?
O4 Eu3 Eu4 124.52(9) . . ?
O4H Eu3 Eu4 37.09(8) . . ?
O5 Eu3 Eu4 64.06(10) . . ?
O1H Eu3 Eu4 76.69(8) . . ?
O9W Eu3 Eu4 142.29(15) . . ?
O7W Eu3 Eu4 141.65(13) . . ?
O10W Eu3 Eu4 100.88(9) . . ?
O8W Eu3 Eu4 90.52(11) . . ?
O3H Eu3 Eu2 74.14(8) . . ?
O4 Eu3 Eu2 69.85(9) . . ?
O4H Eu3 Eu2 35.21(8) . . ?
O5 Eu3 Eu2 119.10(10) . . ?
O1H Eu3 Eu2 35.60(8) . . ?
O9W Eu3 Eu2 144.72(11) . . ?
O7W Eu3 Eu2 105.64(11) . . ?
O10W Eu3 Eu2 140.37(9) . . ?
O8W Eu3 Eu2 90.51(12) . . ?
Eu4 Eu3 Eu2 59.666(7) . . ?
O3H Eu3 Eu1 34.84(8) . . ?
O4 Eu3 Eu1 109.63(8) . . ?
O4H Eu3 Eu1 74.92(8) . . ?
O5 Eu3 Eu1 111.14(9) . . ?
O1H Eu3 Eu1 34.65(8) . . ?
O9W Eu3 Eu1 148.53(14) . . ?
O7W Eu3 Eu1 81.41(13) . . ?
O10W Eu3 Eu1 83.12(9) . . ?
O8W Eu3 Eu1 144.02(12) . . ?
Eu4 Eu3 Eu1 60.645(7) . . ?
Eu2 Eu3 Eu1 57.321(6) . . ?
O9 Eu4 O6 136.68(13) . . ?
O9 Eu4 O4H 82.68(12) . . ?
O6 Eu4 O4H 101.63(12) . . ?
O9 Eu4 O7 123.10(13) . . ?
O6 Eu4 O7 77.82(13) . . ?
O4H Eu4 O7 143.36(12) . . ?
O9 Eu4 O2H 79.35(13) . . ?
O6 Eu4 O2H 142.99(12) . . ?
O4H Eu4 O2H 69.92(11) . . ?
O7 Eu4 O2H 88.43(12) . . ?
O9 Eu4 O3H 143.13(12) . . ?
O6 Eu4 O3H 74.43(12) . . ?
O4H Eu4 O3H 69.45(11) . . ?
O7 Eu4 O3H 75.34(11) . . ?
O2H Eu4 O3H 68.86(11) . . ?
O9 Eu4 O11W 78.84(13) . . ?
O6 Eu4 O11W 71.96(13) . . ?
O4H Eu4 O11W 142.48(12) . . ?
O7 Eu4 O11W 72.93(12) . . ?
O2H Eu4 O11W 136.36(12) . . ?
O3H Eu4 O11W 137.59(11) . . ?
O9 Eu4 O12W 69.73(14) . . ?
O6 Eu4 O12W 70.98(13) . . ?
O4H Eu4 O12W 71.67(12) . . ?
O7 Eu4 O12W 138.15(13) . . ?
O2H Eu4 O12W 132.95(12) . . ?
O3H Eu4 O12W 120.13(13) . . ?
O11W Eu4 O12W 71.36(13) . . ?
O9 Eu4 O42 62.4(2) . . ?
O6 Eu4 O42 125.6(2) . . ?
O4H Eu4 O42 132.7(2) . . ?
O7 Eu4 O42 60.8(2) . . ?
O2H Eu4 O42 72.9(2) . . ?
O3H Eu4 O42 121.5(2) . . ?
O11W Eu4 O42 63.5(2) . . ?
O12W Eu4 O42 118.4(2) . . ?
O9 Eu4 Eu3 119.93(9) . . ?
O6 Eu4 Eu3 74.61(9) . . ?
O4H Eu4 Eu3 37.25(8) . . ?
O7 Eu4 Eu3 111.50(9) . . ?
O2H Eu4 Eu3 79.01(8) . . ?
O3H Eu4 Eu3 37.22(7) . . ?
O11W Eu4 Eu3 144.40(9) . . ?
O12W Eu4 Eu3 86.55(10) . . ?
O42 Eu4 Eu3 150.9(2) . . ?
O9 Eu4 Eu2 68.16(9) . . ?
O6 Eu4 Eu2 135.56(9) . . ?
O4H Eu4 Eu2 36.63(8) . . ?
O7 Eu4 Eu2 123.78(9) . . ?
O2H Eu4 Eu2 36.17(8) . . ?
O3H Eu4 Eu2 75.13(7) . . ?
O11W Eu4 Eu2 146.93(9) . . ?
O12W Eu4 Eu2 98.07(9) . . ?
O42 Eu4 Eu2 97.9(2) . . ?
Eu3 Eu4 Eu2 61.576(7) . . ?
O9 Eu4 Eu1 114.99(10) . . ?
O6 Eu4 Eu1 107.72(9) . . ?
O4H Eu4 Eu1 75.69(8) . . ?
O7 Eu4 Eu1 69.90(9) . . ?
O2H Eu4 Eu1 35.64(8) . . ?
O3H Eu4 Eu1 36.01(8) . . ?
O11W Eu4 Eu1 141.82(9) . . ?
O12W Eu4 Eu1 146.13(10) . . ?
O42 Eu4 Eu1 90.5(2) . . ?
Eu3 Eu4 Eu1 61.522(7) . . ?
Eu2 Eu4 Eu1 58.171(7) . . ?
O12 Cl1 O41 99(2) . . ?
O12 Cl1 O42A 109(2) . . ?
O41 Cl1 O42A 123.5(7) . . ?
O12 Cl1 O11 127(2) . . ?
O41 Cl1 O11 110.9(8) . . ?
O42A Cl1 O11 89.7(7) . . ?
O12 Cl1 O42 105(2) . . ?
O41 Cl1 O42 101.6(7) . . ?
O42A Cl1 O42 24.6(5) . . ?
O11 Cl1 O42 109.7(7) . . ?
O12 Cl1 O11A 94(3) . . ?
O41 Cl1 O11A 112.1(8) . . ?
O42A Cl1 O11A 113.9(7) . . ?
O11 Cl1 O11A 35.5(7) . . ?
O42 Cl1 O11A 138.2(6) . . ?
O12 Cl1 O41A 115(2) . . ?
O41 Cl1 O41A 16.3(8) . . ?
O42A Cl1 O41A 112.3(7) . . ?
O11 Cl1 O41A 100.9(8) . . ?
O42 Cl1 O41A 93.8(7) . . ?
O11A Cl1 O41A 111.9(8) . . ?
O12 Cl1 O12A 3(4) . . ?
O41 Cl1 O12A 101.7(17) . . ?
O42A Cl1 O12A 107.5(18) . . ?
O11 Cl1 O12A 125(2) . . ?
O42 Cl1 O12A 104.9(19) . . ?
O11A Cl1 O12A 92(2) . . ?
O41A Cl1 O12A 117.7(17) . . ?
O16 Cl2 O15 109.7(3) . . ?
O16 Cl2 O14 112.5(4) . . ?
O15 Cl2 O14 108.9(3) . . ?
O16 Cl2 O13 108.7(3) . . ?
O15 Cl2 O13 108.8(3) . . ?
O14 Cl2 O13 108.3(3) . . ?
O20 Cl3 O20A 0(10) . . ?
O20 Cl3 O19 110(10) . . ?
O20A Cl3 O19 110(10) . . ?
O20 Cl3 O17 111(10) . . ?
O20A Cl3 O17 111(10) . . ?
O19 Cl3 O17 108.8(3) . . ?
O20 Cl3 O18 109(10) . . ?
O20A Cl3 O18 109(10) . . ?
O19 Cl3 O18 109.7(3) . . ?
O17 Cl3 O18 108.6(3) . . ?
O21 Cl4 O22 110.8(3) . . ?
O21 Cl4 O24 109.0(3) . . ?
O22 Cl4 O24 110.4(3) . . ?
O21 Cl4 O23 109.8(3) . . ?
O22 Cl4 O23 108.5(3) . . ?
O24 Cl4 O23 108.2(3) . . ?
O27A Cl5 O26A 122.5(18) . . ?
O27A Cl5 O28 121.9(13) . . ?
O26A Cl5 O28 60.3(13) . . ?
O27A Cl5 O25 122.6(13) . . ?
O26A Cl5 O25 97.1(12) . . ?
O28 Cl5 O25 113.3(3) . . ?
O27A Cl5 O27 39.6(13) . . ?
O26A Cl5 O27 155.0(12) . . ?
O28 Cl5 O27 110.2(3) . . ?
O25 Cl5 O27 107.8(3) . . ?
O27A Cl5 O26 66.4(14) . . ?
O26A Cl5 O26 61.3(12) . . ?
O28 Cl5 O26 109.1(3) . . ?
O25 Cl5 O26 110.2(3) . . ?
O27 Cl5 O26 106.0(3) . . ?
O27A Cl5 O28A 111.9(17) . . ?
O26A Cl5 O28A 94.7(17) . . ?
O28 Cl5 O28A 35.5(11) . . ?
O25 Cl5 O28A 103.3(11) . . ?
O27 Cl5 O28A 82.5(11) . . ?
O26 Cl5 O28A 140.4(11) . . ?
O31A Cl6 O29 118.3(13) . . ?
O31A Cl6 O30 66.0(14) . . ?
O29 Cl6 O30 111.3(4) . . ?
O31A Cl6 O32 127.4(14) . . ?
O29 Cl6 O32 112.6(3) . . ?
O30 Cl6 O32 107.1(3) . . ?
O31A Cl6 O31 42.4(14) . . ?
O29 Cl6 O31 108.1(3) . . ?
O30 Cl6 O31 108.0(3) . . ?
O32 Cl6 O31 109.6(3) . . ?
O31A Cl6 O29A 114.0(17) . . ?
O29 Cl6 O29A 40.7(13) . . ?
O30 Cl6 O29A 150.4(14) . . ?
O32 Cl6 O29A 95.8(12) . . ?
O31 Cl6 O29A 80.5(13) . . ?
O31A Cl6 O30A 109.1(18) . . ?
O29 Cl6 O30A 59.6(11) . . ?
O30 Cl6 O30A 56.3(11) . . ?
O32 Cl6 O30A 107.0(11) . . ?
O31 Cl6 O30A 143.2(11) . . ?
O29A Cl6 O30A 99.7(17) . . ?
C11 N2 C12 122.9(5) . . ?
C11 N2 H2A 118.5 . . ?
C12 N2 H2A 118.5 . . ?
C18 N3 C17 123.0(5) . . ?
C18 N3 H3B 118.5 . . ?
C17 N3 H3B 118.5 . . ?
C23 N4 C24 119.9(6) . . ?
C23 N4 H4B 120.0 . . ?
C24 N4 H4B 120.0 . . ?
C29 N5 C30 121.5(6) . . ?
C29 N5 H5B 119.3 . . ?
C30 N5 H5B 119.3 . . ?
O1 C1 O2 127.3(5) . . ?
O1 C1 C2A 116.2(6) . . ?
O2 C1 C2A 116.4(6) . . ?
O1 C1 C2 117.4(9) . . ?
O2 C1 C2 115.2(8) . . ?
C2A C1 C2 4.6(15) . . ?
O1 C1 Eu2 90.0(3) . . ?
O2 C1 Eu2 38.3(3) . . ?
C2A C1 Eu2 151.7(5) . . ?
C2 C1 Eu2 152.0(8) . . ?
C6 C2 C3 120.0 . . ?
C6 C2 C1 121.8(12) . . ?
C3 C2 C1 118.0(12) . . ?
C4 C3 C2 120.0 . . ?
C4 C3 H3A 120.0 . . ?
C2 C3 H3A 120.0 . . ?
C5 C4 C3 120.0 . . ?
C5 C4 H4A 120.0 . . ?
C3 C4 H4A 120.0 . . ?
C4 C5 N1 120.0 . . ?
C4 C5 H5A 120.0 . . ?
N1 C5 H5A 120.0 . . ?
C6 N1 C5 120.0 . . ?
C6 N1 H1A 120.0 . . ?
C5 N1 H1A 120.0 . . ?
C2 C6 N1 120.0 . . ?
C2 C6 H6A 120.0 . . ?
N1 C6 H6A 120.0 . . ?
C6A C2A C3A 120.0 . . ?
C6A C2A C1 117.4(7) . . ?
C3A C2A C1 122.6(7) . . ?
C4A C3A C2A 120.0 . . ?
C4A C3A H3AA 120.0 . . ?
C2A C3A H3AA 120.0 . . ?
C3A C4A C5A 120.0 . . ?
C3A C4A H4AA 120.0 . . ?
C5A C4A H4AA 120.0 . . ?
C4A C5A N1A 120.0 . . ?
C4A C5A H5AA 120.0 . . ?
N1A C5A H5AA 120.0 . . ?
C6A N1A C5A 120.0 . . ?
C6A N1A H1AA 120.0 . . ?
C5A N1A H1AA 120.0 . . ?
N1A C6A C2A 120.0 . . ?
N1A C6A H6AA 120.0 . . ?
C2A C6A H6AA 120.0 . . ?
O4 C7 O3 126.5(4) . . ?
O4 C7 C8 116.4(4) . . ?
O3 C7 C8 117.0(4) . . ?
C12 C8 C9 118.9(5) . . ?
C12 C8 C7 119.7(4) . . ?
C9 C8 C7 121.3(4) . . ?
C10 C9 C8 120.0(5) . . ?
C10 C9 H9A 120.0 . . ?
C8 C9 H9A 120.0 . . ?
C11 C10 C9 118.7(5) . . ?
C11 C10 H10A 120.6 . . ?
C9 C10 H10A 120.6 . . ?
N2 C11 C10 120.0(5) . . ?
N2 C11 H11A 120.0 . . ?
C10 C11 H11A 120.0 . . ?
N2 C12 C8 119.5(5) . . ?
N2 C12 H12A 120.3 . . ?
C8 C12 H12A 120.3 . . ?
O5 C13 O6 125.9(5) . . ?
O5 C13 C14 117.7(5) . . ?
O6 C13 C14 116.3(4) . . ?
C15 C14 C18 118.9(5) . . ?
C15 C14 C13 122.2(4) . . ?
C18 C14 C13 118.7(5) . . ?
C14 C15 C16 120.1(5) . . ?
C14 C15 H15A 120.0 . . ?
C16 C15 H15A 120.0 . . ?
C17 C16 C15 118.6(5) . . ?
C17 C16 H16A 120.7 . . ?
C15 C16 H16A 120.7 . . ?
N3 C17 C16 119.9(5) . . ?
N3 C17 H17A 120.0 . . ?
C16 C17 H17A 120.0 . . ?
N3 C18 C14 119.5(5) . . ?
N3 C18 H18A 120.2 . . ?
C14 C18 H18A 120.2 . . ?
O7 C19 O8 127.5(5) . . ?
O7 C19 C20 117.2(4) . . ?
O8 C19 C20 115.2(4) . . ?
C21 C20 C24 117.9(5) . . ?
C21 C20 C19 119.0(5) . . ?
C24 C20 C19 123.1(5) . . ?
C22 C21 C20 120.1(5) . . ?
C22 C21 H21A 119.9 . . ?
C20 C21 H21A 119.9 . . ?
C23 C22 C21 123.2(5) . . ?
C23 C22 H22A 118.4 . . ?
C21 C22 H22A 118.4 . . ?
C22 C23 N4 118.6(5) . . ?
C22 C23 H23A 120.7 . . ?
N4 C23 H23A 120.7 . . ?
C20 C24 N4 120.2(6) . . ?
C20 C24 H24A 119.9 . . ?
N4 C24 H24A 119.9 . . ?
O9 C25 O10 126.5(5) . . ?
O9 C25 C26 116.3(5) . . ?
O10 C25 C26 117.1(5) . . ?
C27 C26 C30 119.1(5) . . ?
C27 C26 C25 119.4(5) . . ?
C30 C26 C25 121.3(5) . . ?
C28 C27 C26 118.9(6) . . ?
C28 C27 H27A 120.6 . . ?
C26 C27 H27A 120.6 . . ?
C29 C28 C27 121.8(6) . . ?
C29 C28 H28A 119.1 . . ?
C27 C28 H28A 119.1 . . ?
N5 C29 C28 118.9(6) . . ?
N5 C29 H29A 120.6 . . ?
C28 C29 H29A 120.6 . . ?
N5 C30 C26 119.9(5) . . ?
N5 C30 H30A 120.1 . . ?
C26 C30 H30A 120.1 . . ?
Eu1 O1H Eu2 103.67(12) . . ?
Eu1 O1H Eu3 110.29(12) . . ?
Eu2 O1H Eu3 108.51(13) . . ?
Eu1 O1H H1HA 111.4 . . ?
Eu2 O1H H1HA 111.4 . . ?
Eu3 O1H H1HA 111.4 . . ?
C1 O1 Eu1 141.1(4) . . ?
Eu2 O2H Eu4 107.10(13) . . ?
Eu2 O2H Eu1 104.08(12) . . ?
Eu4 O2H Eu1 108.87(13) . . ?
Eu2 O2H H2HA 112.1 . . ?
Eu4 O2H H2HA 112.1 . . ?
Eu1 O2H H2HA 112.1 . . ?
C1 O2 Eu2 122.9(3) . . ?
Eu3 O3H Eu1 110.98(12) . . ?
Eu3 O3H Eu4 104.49(12) . . ?
Eu1 O3H Eu4 107.67(13) . . ?
Eu3 O3H H3HA 111.2 . . ?
Eu1 O3H H3HA 111.2 . . ?
Eu4 O3H H3HA 111.2 . . ?
C7 O3 Eu2 135.0(3) . . ?
Eu4 O4H Eu3 105.66(13) . . ?
Eu4 O4H Eu2 106.97(13) . . ?
Eu3 O4H Eu2 109.65(13) . . ?
Eu4 O4H H4HA 111.4 . . ?
Eu3 O4H H4HA 111.4 . . ?
Eu2 O4H H4HA 111.4 . . ?
C7 O4 Eu3 134.5(3) . . ?
C13 O5 Eu3 135.3(3) . . ?
C13 O6 Eu4 125.8(3) . . ?
C19 O7 Eu4 134.5(3) . . ?
C19 O8 Eu1 139.1(3) . . ?
C25 O9 Eu4 138.3(3) . . ?
C25 O10 Eu2 128.3(3) . . ?
O40A Cl8 O37A 126.2(13) . . ?
O40A Cl8 O37 170.1(9) . . ?
O37A Cl8 O37 46.7(10) . . ?
O40A Cl8 O40 60.3(9) . . ?
O37A Cl8 O40 172.0(11) . . ?
O37 Cl8 O40 126.2(6) . . ?
O40A Cl8 O40B 92.4(16) . . ?
O37A Cl8 O40B 131.3(17) . . ?
O37 Cl8 O40B 97.4(14) . . ?
O40 Cl8 O40B 48.1(15) . . ?
O40A Cl8 O39B 59.3(15) . . ?
O37A Cl8 O39B 74.5(16) . . ?
O37 Cl8 O39B 117.9(13) . . ?
O40 Cl8 O39B 113.4(14) . . ?
O40B Cl8 O39B 111(2) . . ?
O40A Cl8 O39 60.2(9) . . ?
O37A Cl8 O39 71.7(10) . . ?
O37 Cl8 O39 110.0(5) . . ?
O40 Cl8 O39 111.5(6) . . ?
O40B Cl8 O39 152.5(15) . . ?
O39B Cl8 O39 55.5(11) . . ?
O40A Cl8 O39A 97.0(13) . . ?
O37A Cl8 O39A 100.9(12) . . ?
O37 Cl8 O39A 79.3(10) . . ?
O40 Cl8 O39A 72.6(9) . . ?
O40B Cl8 O39A 102.5(19) . . ?
O39B Cl8 O39A 139.0(14) . . ?
O39 Cl8 O39A 84.0(10) . . ?
O40A Cl8 O38A 113.4(12) . . ?
O37A Cl8 O38A 114.7(13) . . ?
O37 Cl8 O38A 76.3(10) . . ?
O40 Cl8 O38A 62.3(10) . . ?
O40B Cl8 O38A 21.3(17) . . ?
O39B Cl8 O38A 123.8(16) . . ?
O39 Cl8 O38A 173.4(10) . . ?
O39A Cl8 O38A 95.6(14) . . ?
O40A Cl8 O38B 68.7(17) . . ?
O37A Cl8 O38B 107.4(15) . . ?
O37 Cl8 O38B 105.4(15) . . ?
O40 Cl8 O38B 69.5(12) . . ?
O40B Cl8 O38B 114.5(19) . . ?
O39B Cl8 O38B 110.4(16) . . ?
O39 Cl8 O38B 59.8(11) . . ?
O39A Cl8 O38B 30.8(13) . . ?
O38A Cl8 O38B 117.5(15) . . ?
O40A Cl8 O38 82.6(10) . . ?
O37A Cl8 O38 85.8(10) . . ?
O37 Cl8 O38 102.3(5) . . ?
O40 Cl8 O38 100.3(6) . . ?
O40B Cl8 O38 69.3(17) . . ?
O39B Cl8 O38 47.3(11) . . ?
O39 Cl8 O38 102.7(6) . . ?
O39A Cl8 O38 171.8(9) . . ?
O38A Cl8 O38 77.1(12) . . ?
O38B Cl8 O38 151.1(15) . . ?
Cl1 O42 Eu4 145.4(6) . . ?
O356 Cl7 O35 65.0(10) . . ?
O356 Cl7 O34 118.4(7) . . ?
O35 Cl7 O34 121.9(10) . . ?
O356 Cl7 O33 119.2(8) . . ?
O35 Cl7 O33 120.6(9) . . ?
O34 Cl7 O33 107.1(7) . . ?
O356 Cl7 O36 42.7(6) . . ?
O35 Cl7 O36 107.3(11) . . ?
O34 Cl7 O36 101.1(8) . . ?
O33 Cl7 O36 92.7(7) . . ?
O35 Cl7A O35A 49.2(10) . . ?
O35 Cl7A O33 129.7(12) . . ?
O35A Cl7A O33 114.9(9) . . ?
O35 Cl7A O34 123.5(12) . . ?
O35A Cl7A O34 112.1(11) . . ?
O33 Cl7A O34 106.8(8) . . ?
O35 Cl7A O356 60.5(10) . . ?
O35A Cl7A O356 109.7(11) . . ?
O33 Cl7A O356 109.1(8) . . ?
O34 Cl7A O356 103.7(6) . . ?
O35 Cl7A O36 96.1(11) . . ?
O35A Cl7A O36 145.2(12) . . ?
O33 Cl7A O36 83.6(7) . . ?
O34 Cl7A O36 88.0(7) . . ?
O356 Cl7A O36 35.8(5) . . ?
O35 O35A Cl7A 59.5(12) . . ?
O35 O35A O16W 142.3(16) . . ?
Cl7A O35A O16W 152.0(12) . . ?
O34 Cl7B O36 128.9(9) . . ?
O34 Cl7B O356 130.6(8) . . ?
O36 Cl7B O356 49.5(8) . . ?
O34 Cl7B O33 111.7(6) . . ?
O36 Cl7B O33 103.3(9) . . ?
O356 Cl7B O33 116.0(7) . . ?
O34 Cl7B O36B 78.0(7) . . ?
O36 Cl7B O36B 58.8(9) . . ?
O356 Cl7B O36B 103.4(7) . . ?
O33 Cl7B O36B 101.9(7) . . ?
O34 Cl7B O35 107.2(7) . . ?
O36 Cl7B O35 103.3(10) . . ?
O356 Cl7B O35 54.9(7) . . ?
O33 Cl7B O35 98.0(6) . . ?
O36B Cl7B O35 155.8(9) . . ?
O36 O36B Cl7B 49.0(8) . . ?
Cl7A O33 Cl7 11.1(3) . . ?
Cl7A O33 Cl7B 27.0(3) . . ?
Cl7 O33 Cl7B 16.8(3) . . ?
Cl7B O34 Cl7 17.5(3) . . ?
Cl7B O34 Cl7A 27.8(3) . . ?
Cl7 O34 Cl7A 10.9(4) . . ?
O35A O35 Cl7A 71.4(12) . . ?
O35A O35 Cl7 83.3(12) . . ?
Cl7A O35 Cl7 12.1(5) . . ?
O35A O35 O356 140.7(14) . . ?
Cl7A O35 O356 69.3(8) . . ?
Cl7 O35 O356 57.4(8) . . ?
O35A O35 Cl7B 91.8(12) . . ?
Cl7A O35 Cl7B 21.3(5) . . ?
Cl7 O35 Cl7B 9.3(4) . . ?
O356 O35 Cl7B 49.0(6) . . ?
O356 O36 Cl7B 65.5(9) . . ?
O356 O36 O36B 129.1(15) . . ?
Cl7B O36 O36B 72.2(10) . . ?
O356 O36 Cl7 54.9(8) . . ?
Cl7B O36 Cl7 12.9(5) . . ?
O36B O36 Cl7 85.1(10) . . ?
O356 O36 Cl7A 54.7(8) . . ?
Cl7B O36 Cl7A 14.7(6) . . ?
O36B O36 Cl7A 86.6(10) . . ?
Cl7 O36 Cl7A 2.5(7) . . ?
O36 O356 Cl7B 65.0(9) . . ?
O36 O356 Cl7 82.4(10) . . ?
Cl7B O356 Cl7 19.1(4) . . ?
O36 O356 O35 139.0(12) . . ?
Cl7B O356 O35 76.1(7) . . ?
Cl7 O356 O35 57.6(7) . . ?
O36 O356 Cl7A 89.4(10) . . ?
Cl7B O356 Cl7A 26.8(5) . . ?
Cl7 O356 Cl7A 7.7(7) . . ?
O35 O356 Cl7A 50.2(8) . . ?

loop_
_geom_bond_atom_site_label_1
_geom_bond_atom_site_label_2
_geom_bond_distance
_geom_bond_site_symmetry_2
_geom_bond_publ_flag
Eu1 O8 2.355(4) . ?
Eu1 O1H 2.404(3) . ?
Eu1 O1 2.408(4) . ?
Eu1 O2H 2.421(3) . ?
Eu1 O3H 2.426(3) . ?
Eu1 O3W 2.477(4) . ?
Eu1 O2W 2.499(4) . ?
Eu1 O1W 2.549(5) . ?
Eu1 O4W 2.553(4) . ?
Eu1 Eu2 3.7854(4) . ?
Eu1 Eu4 3.9315(4) . ?
Eu1 Eu3 3.9649(4) . ?
Eu2 O2H 2.380(3) . ?
Eu2 O3 2.384(3) . ?
Eu2 O10 2.390(4) . ?
Eu2 O2 2.403(4) . ?
Eu2 O4H 2.404(3) . ?
Eu2 O1H 2.411(3) . ?
Eu2 O6W 2.474(4) . ?
Eu2 O5W 2.553(4) . ?
Eu2 C1 3.255(5) . ?
Eu2 Eu4 3.8544(4) . ?
Eu2 Eu3 3.9275(4) . ?
Eu3 O3H 2.385(3) . ?
Eu3 O4 2.398(3) . ?
Eu3 O4H 2.400(3) . ?
Eu3 O5 2.414(4) . ?
Eu3 O1H 2.428(3) . ?
Eu3 O9W 2.510(4) . ?
Eu3 O7W 2.515(4) . ?
Eu3 O10W 2.530(4) . ?
Eu3 O8W 2.552(4) . ?
Eu3 Eu4 3.8182(4) . ?
Eu4 O9 2.369(4) . ?
Eu4 O6 2.383(4) . ?
Eu4 O4H 2.391(3) . ?
Eu4 O7 2.396(3) . ?
Eu4 O2H 2.412(3) . ?
Eu4 O3H 2.444(3) . ?
Eu4 O11W 2.499(3) . ?
Eu4 O12W 2.584(4) . ?
Eu4 O42 2.870(11) . ?
Cl1 O12 1.31(3) . ?
Cl1 O41 1.387(14) . ?
Cl1 O42A 1.398(11) . ?
Cl1 O11 1.463(13) . ?
Cl1 O42 1.494(11) . ?
Cl1 O11A 1.507(13) . ?
Cl1 O41A 1.528(14) . ?
Cl1 O12A 1.74(3) . ?
Cl2 O16 1.426(5) . ?
Cl2 O15 1.437(4) . ?
Cl2 O14 1.443(5) . ?
Cl2 O13 1.443(5) . ?
Cl3 O20 1.4(4) . ?
Cl3 O20A 1.4(4) . ?
Cl3 O19 1.438(4) . ?
Cl3 O17 1.439(5) . ?
Cl3 O18 1.441(4) . ?
Cl4 O21 1.428(4) . ?
Cl4 O22 1.429(4) . ?
Cl4 O24 1.446(4) . ?
Cl4 O23 1.455(4) . ?
Cl5 O27A 1.32(3) . ?
Cl5 O26A 1.39(3) . ?
Cl5 O28 1.409(5) . ?
Cl5 O25 1.417(4) . ?
Cl5 O27 1.460(5) . ?
Cl5 O26 1.467(5) . ?
Cl5 O28A 1.57(3) . ?
Cl6 O31A 1.36(3) . ?
Cl6 O29 1.403(5) . ?
Cl6 O30 1.422(5) . ?
Cl6 O32 1.422(4) . ?
Cl6 O31 1.468(6) . ?
Cl6 O29A 1.48(3) . ?
Cl6 O30A 1.60(3) . ?
N2 C11 1.338(7) . ?
N2 C12 1.342(6) . ?
N2 H2A 0.8800 . ?
N3 C18 1.331(7) . ?
N3 C17 1.342(8) . ?
N3 H3B 0.8800 . ?
N4 C23 1.353(9) . ?
N4 C24 1.385(8) . ?
N4 H4B 0.8800 . ?
N5 C29 1.348(8) . ?
N5 C30 1.360(8) . ?
N5 H5B 0.8800 . ?
C1 O1 1.247(6) . ?
C1 O2 1.249(7) . ?
C1 C2A 1.514(10) . ?
C1 C2 1.524(16) . ?
C2 C6 1.358(9) . ?
C2 C3 1.359(9) . ?
C3 C4 1.358(9) . ?
C3 H3A 0.9500 . ?
C4 C5 1.358(9) . ?
C4 H4A 0.9500 . ?
C5 N1 1.358(9) . ?
C5 H5A 0.9500 . ?
N1 C6 1.358(9) . ?
N1 H1A 0.8800 . ?
C6 H6A 0.9500 . ?
C2A C6A 1.372(5) . ?
C2A C3A 1.372(5) . ?
C3A C4A 1.372(5) . ?
C3A H3AA 0.9500 . ?
C4A C5A 1.372(5) . ?
C4A H4AA 0.9500 . ?
C5A N1A 1.372(5) . ?
C5A H5AA 0.9500 . ?
N1A C6A 1.372(5) . ?
N1A H1AA 0.8800 . ?
C6A H6AA 0.9500 . ?
C7 O4 1.254(6) . ?
C7 O3 1.255(6) . ?
C7 C8 1.512(6) . ?
C8 C12 1.381(7) . ?
C8 C9 1.394(7) . ?
C9 C10 1.392(7) . ?
C9 H9A 0.9500 . ?
C10 C11 1.378(8) . ?
C10 H10A 0.9500 . ?
C11 H11A 0.9500 . ?
C12 H12A 0.9500 . ?
C13 O5 1.248(6) . ?
C13 O6 1.254(7) . ?
C13 C14 1.503(7) . ?
C14 C15 1.382(7) . ?
C14 C18 1.389(7) . ?
C15 C16 1.397(8) . ?
C15 H15A 0.9500 . ?
C16 C17 1.374(8) . ?
C16 H16A 0.9500 . ?
C17 H17A 0.9500 . ?
C18 H18A 0.9500 . ?
C19 O7 1.244(6) . ?
C19 O8 1.247(6) . ?
C19 C20 1.505(6) . ?
C20 C21 1.361(8) . ?
C20 C24 1.373(8) . ?
C21 C22 1.345(7) . ?
C21 H21A 0.9500 . ?
C22 C23 1.323(8) . ?
C22 H22A 0.9500 . ?
C23 H23A 0.9500 . ?
C24 H24A 0.9500 . ?
C25 O9 1.242(7) . ?
C25 O10 1.264(7) . ?
C25 C26 1.514(7) . ?
C26 C27 1.376(8) . ?
C26 C30 1.381(8) . ?
C27 C28 1.375(8) . ?
C27 H27A 0.9500 . ?
C28 C29 1.352(9) . ?
C28 H28A 0.9500 . ?
C29 H29A 0.9500 . ?
C30 H30A 0.9500 . ?
O1H H1HA 1.0000 . ?
O2H H2HA 1.0000 . ?
O3H H3HA 1.0000 . ?
O4H H4HA 1.0000 . ?
O16W O35A 1.649(19) . ?
Cl8 O40A 1.31(2) . ?
Cl8 O37A 1.366(19) . ?
Cl8 O37 1.380(7) . ?
Cl8 O40 1.393(11) . ?
Cl8 O40B 1.42(3) . ?
Cl8 O39B 1.44(3) . ?
Cl8 O39 1.448(10) . ?
Cl8 O39A 1.480(10) . ?
Cl8 O38A 1.50(3) . ?
Cl8 O38B 1.51(3) . ?
Cl8 O38 1.576(10) . ?
Cl7 O356 1.308(12) . ?
Cl7 O35 1.310(14) . ?
Cl7 O34 1.417(11) . ?
Cl7 O33 1.444(11) . ?
Cl7 O36 1.584(14) . ?
Cl7A O35 1.24(2) . ?
Cl7A O35A 1.366(16) . ?
Cl7A O33 1.401(14) . ?
Cl7A O34 1.465(13) . ?
Cl7A O356 1.512(13) . ?
Cl7A O36 1.852(15) . ?
O35A O35 1.09(2) . ?
Cl7B O34 1.279(9) . ?
Cl7B O36 1.293(15) . ?
Cl7B O356 1.298(11) . ?
Cl7B O33 1.498(9) . ?
Cl7B O36B 1.633(16) . ?
Cl7B O35 1.670(14) . ?
O36B O36 1.47(2) . ?
O35 O356 1.407(18) . ?
O36 O356 1.084(16) . ?
